data_4085005
loop_
_publ_author_name
'Serin, Spencer C.'
'Patrick, Brian O.'
'Dake, Gregory R.'
'Gates, Derek P.'

_publ_section_title
;
 Reaction of an Enantiomerically Pure Phosphaalkene-Oxazoline with MeM
 Nucleophiles (M = Li and MgBr): Stereoselectivity and Noninnocence of the
 P-Mesityl Substituent
;
_journal_name_full Organometallics
_journal_page_first 141201152116001
_journal_paper_doi 10.1021/om501008m
_journal_year 2014
_chemical_absolute_configuration syn
_chemical_formula_moiety 'C26 H36 Cl1.8 N O P Pd0.9, C H2 Cl2, 0.1(Cl2 Pd)'
_chemical_formula_sum 'C27 H38 Cl4 N O P Pd'
_chemical_formula_weight 671.75
_chemical_name_systematic
;
 ?
;
_space_group_crystal_system monoclinic
_space_group_IT_number 4
_space_group_name_Hall 'P 2yb'
_space_group_name_H-M_alt 'P 1 21 1'
_symmetry_space_group_name_Hall 'P 2yb'
_symmetry_space_group_name_H-M 'P 1 21 1'
_atom_sites_solution_hydrogens geom
_atom_sites_solution_primary direct
_audit_creation_date 2014-10-01
_audit_creation_method
;
Olex2 1.2
(compiled 2014.09.19 svn.r3010 for OlexSys, GUI svn.r4874)
;
_cell_angle_alpha 90
_cell_angle_beta 102.368(4)
_cell_angle_gamma 90
_cell_formula_units_Z 2
_cell_length_a 9.9103(19)
_cell_length_b 12.603(3)
_cell_length_c 12.636(3)
_cell_measurement_reflns_used 9945
_cell_measurement_temperature 90(2)
_cell_measurement_theta_max 28.314
_cell_measurement_theta_min 2.653
_cell_volume 1541.6(6)
_computing_cell_refinement 'SAINT v8.27A (Bruker, 2012)'
_computing_data_reduction 'SAINT v8.27A (Bruker, 2012)'
_computing_molecular_graphics 'Olex2 (Dolomanov et al., 2009)'
_computing_publication_material 'Olex2 (Dolomanov et al., 2009)'
_computing_structure_refinement 'XL (Sheldrick, 2008)'
_computing_structure_solution 'ShelXS (Sheldrick, 2008)'
_diffrn_ambient_temperature 90(2)
_diffrn_detector 'Bruker APEX2 area detector'
_diffrn_detector_area_resol_mean 7.9
_diffrn_detector_type 'Bruker-Nonius APEXII CCD area detector'
_diffrn_measured_fraction_theta_full 0.927
_diffrn_measured_fraction_theta_max 0.991
_diffrn_measurement_device 'Bruker-Nonius APEXII CCD area detector and D8 diffractometer'
_diffrn_measurement_device_type 'Bruker APEX-II CCD'
_diffrn_measurement_method '\f and \w scans'
_diffrn_radiation_monochromator graphite
_diffrn_radiation_probe x-ray
_diffrn_radiation_type MoK\a
_diffrn_radiation_wavelength 0.71073
_diffrn_reflns_av_R_equivalents 0.0376
_diffrn_reflns_av_unetI/netI 0.0455
_diffrn_reflns_Laue_measured_fraction_full 0.927
_diffrn_reflns_Laue_measured_fraction_max 0.991
_diffrn_reflns_limit_h_max 11
_diffrn_reflns_limit_h_min -11
_diffrn_reflns_limit_k_max 15
_diffrn_reflns_limit_k_min -15
_diffrn_reflns_limit_l_max 15
_diffrn_reflns_limit_l_min -15
_diffrn_reflns_number 13914
_diffrn_reflns_point_group_measured_fraction_full 0.913
_diffrn_reflns_point_group_measured_fraction_max 0.976
_diffrn_reflns_theta_full 26.000
_diffrn_reflns_theta_max 25.416
_diffrn_reflns_theta_min 2.653
_diffrn_source 'sealed X-ray tube'
_diffrn_standards_number 0
_exptl_absorpt_coefficient_mu 1.021
_exptl_absorpt_correction_T_max 0.7457
_exptl_absorpt_correction_T_min 0.5937
_exptl_absorpt_correction_type multi-scan
_exptl_absorpt_process_details
;
SADABS-2012/1 (Bruker,2012) was used for absorption correction.
wR2(int) was 0.0769 before and 0.0605 after correction.
The Ratio of minimum to maximum transmission is 0.7962.
The \l/2 correction factor is 0.0015.
;
_exptl_crystal_colour yellow
_exptl_crystal_colour_primary yellow
_exptl_crystal_density_diffrn 1.447
_exptl_crystal_description cut
_exptl_crystal_F_000 688
_exptl_crystal_size_max 0.24
_exptl_crystal_size_mid 0.23
_exptl_crystal_size_min 0.13
_refine_diff_density_max 1.779
_refine_diff_density_min -1.492
_refine_diff_density_rms 0.170
_refine_ls_abs_structure_details
;
 Flack x determined using 2239 quotients [(I+)-(I-)]/[(I+)+(I-)]
 (Parsons, Flack and Wagner, Acta Cryst. B69 (2013) 249-259).
;
_refine_ls_abs_structure_Flack -0.03(3)
_refine_ls_extinction_method none
_refine_ls_goodness_of_fit_ref 1.180
_refine_ls_hydrogen_treatment constr
_refine_ls_matrix_type full
_refine_ls_number_parameters 346
_refine_ls_number_reflns 5533
_refine_ls_number_restraints 290
_refine_ls_restrained_S_all 1.160
_refine_ls_R_factor_all 0.0748
_refine_ls_R_factor_gt 0.0632
_refine_ls_shift/su_max 0.001
_refine_ls_shift/su_mean 0.000
_refine_ls_structure_factor_coef Fsqd
_refine_ls_weighting_details 'w=1/[\s^2^(Fo^2^)+(0.0414P)^2^+13.8157P] where P=(Fo^2^+2Fc^2^)/3'
_refine_ls_weighting_scheme calc
_refine_ls_wR_factor_gt 0.1473
_refine_ls_wR_factor_ref 0.1624
_reflns_Friedel_coverage 0.879
_reflns_Friedel_fraction_full 0.897
_reflns_Friedel_fraction_max 0.960
_reflns_number_gt 5085
_reflns_number_total 5533
_reflns_threshold_expression 'I > 2\s(I)'
_cod_data_source_file om501008m_si_001.cif
_cod_data_source_block dg242
_cod_depositor_comments
;
The following automatic conversions were performed:

'_diffrn_radiation_probe' value 'X-ray' changed to 'x-ray' according
to
/home/saulius/struct/COD-crude-data--automatic-downloads/rss-feeds/ACS/lib/dictionaries/cif_core.dic
dictionary named 'cif_core.dic' version 2.4.2 from 2011-04-26.

Automatic conversion script
Id: cif_fix_values 2935 2014-11-11 08:27:57Z andrius 
;
_cod_original_cell_volume 1541.7(6)
_cod_database_code 4085005
_shelxl_version_number 2014-3
_shelx_space_group_comment
;
The symmetry employed for this shelxl refinement is uniquely defined
by the following loop, which should always be used as a source of
symmetry information in preference to the above space-group names.
They are only intended as comments.
;
_shelx_estimated_absorpt_t_max 0.879
_shelx_estimated_absorpt_t_min 0.792
_olex2_refinement_description
;
1. Fixed Uiso
 At 1.2 times of:
  All C(H) groups, All C(H,H) groups
 At 1.5 times of:
  All C(H,H,H) groups
2. Restrained distances
 Cl1A-Pd1A
 2.35 with sigma of 0.02
 Pd1A-Cl2A
 2.35 with sigma of 0.02
 Pd1B-Cl2B
 2.35 with sigma of 0.02
 Pd1B-Cl1B
 2.35 with sigma of 0.02
3. Uiso/Uaniso restraints and constraints
Uiso(Cl1A) = Uiso(Cl2A)
Uiso(Cl1B) = Uiso(Cl2B)
4. Rigid body (RIGU) restrains
 All non-hydrogen atoms
 with sigma for 1-2 distances of 0.004 and sigma for 1-3 distances of 0.004
5. Others
 Fixed Sof: Pd1(0.9) Cl1(0.9) Cl2(0.9) Pd1A(0.05) Pd1B(0.05) Cl2A(0.05)
 Cl2B(0.05) Cl1B(0.05) Cl1A(0.05)
6.a Ternary CH refined with riding coordinates:
 C1(H1), C13(H13), C15(H15)
6.b Secondary CH2 refined with riding coordinates:
 C14(H14A,H14B), C27(H27A,H27B)
6.c Aromatic/amide H refined with riding coordinates:
 C4(H4), C20(H20), C8(H8), C22(H22), C7(H7), C5(H5), C6(H6)
6.d Idealised Me refined as rotating group:
 C24(H24A,H24B,H24C), C2(H2A,H2B,H2C), C17(H17A,H17B,H17C), C10(H10A,H10B,
 H10C), C26(H26A,H26B,H26C), C11(H11A,H11B,H11C), C16(H16A,H16B,H16C), C25(H25A,
 H25B,H25C)
;
_olex2_submission_special_instructions 'No special instructions were received'

loop_
_space_group_symop_operation_xyz
'x, y, z'
'-x, y+1/2, -z'

loop_
_atom_site_label
_atom_site_type_symbol
_atom_site_fract_x
_atom_site_fract_y
_atom_site_fract_z
_atom_site_U_iso_or_equiv
_atom_site_adp_type
_atom_site_occupancy
_atom_site_site_symmetry_order
_atom_site_calc_flag
_atom_site_refinement_flags_posn
_atom_site_refinement_flags_occupancy
_atom_site_disorder_assembly
_atom_site_disorder_group
Pd1 Pd 0.98589(8) 0.00231(7) 0.51238(7) 0.0153(2) Uani 0.9 1 d . P A 1
Cl1 Cl 1.2231(3) 0.0112(3) 0.5620(2) 0.0210(6) Uani 0.9 1 d . P A 1
Cl2 Cl 0.9701(3) 0.0468(2) 0.6933(2) 0.0193(6) Uani 0.9 1 d . P A 1
P1 P 1.0240(3) -0.0310(2) 0.3480(3) 0.0208(7) Uani 1 1 d . . A 1
Cl4 Cl 0.3193(8) -0.1755(9) 0.9025(8) 0.135(3) Uani 1 1 d . . B 1
O1 O 0.5675(9) -0.0731(7) 0.3746(8) 0.030(2) Uani 1 1 d . . A 1
Cl3 Cl 0.4142(14) 0.0446(10) 0.9150(8) 0.168(4) Uani 1 1 d . . B 1
C24 C 0.9641(15) 0.2120(10) 0.3755(11) 0.032(3) Uani 1 1 d . . A 1
H24A H 0.9798 0.1804 0.4463 0.048 Uiso 1 1 calc GR . A 1
H24B H 0.8792 0.1854 0.3323 0.048 Uiso 1 1 calc GR . A 1
H24C H 0.9581 0.2877 0.3820 0.048 Uiso 1 1 calc GR . A 1
N1 N 0.7728(9) -0.0128(9) 0.4614(7) 0.023(2) Uani 1 1 d . . A 1
C1 C 0.8647(12) -0.0476(11) 0.2473(10) 0.027(2) Uani 1 1 d . . A 1
H1 H 0.8255 0.0241 0.2384 0.033 Uiso 1 1 calc R . A 1
C2 C 1.1218(13) -0.1520(9) 0.3555(11) 0.024(3) Uani 1 1 d . . A 1
H2A H 1.2177 -0.1372 0.3843 0.036 Uiso 1 1 calc GR . A 1
H2B H 1.1111 -0.1819 0.2843 0.036 Uiso 1 1 calc GR . A 1
H2C H 1.0888 -0.2015 0.4019 0.036 Uiso 1 1 calc GR . A 1
C23 C 1.0819(15) 0.1846(10) 0.3223(11) 0.029(3) Uani 1 1 d . . A 1
C13 C 0.6797(10) 0.0182(9) 0.5295(9) 0.019(2) Uani 1 1 d . . A 1
H13 H 0.7154 -0.0081 0.6031 0.023 Uiso 1 1 calc R . A 1
C9 C 0.7495(13) -0.1149(10) 0.2815(10) 0.028(2) Uani 1 1 d . . A 1
C3 C 0.8933(14) -0.0733(11) 0.1364(11) 0.031(3) Uani 1 1 d . . A 1
C12 C 0.7038(12) -0.0617(10) 0.3776(10) 0.026(2) Uani 1 1 d . . A 1
C17 C 0.5901(14) 0.1701(11) 0.6208(12) 0.031(3) Uani 1 1 d . . A 1
H17A H 0.4973 0.1433 0.6026 0.047 Uiso 1 1 calc GR . A 1
H17B H 0.5880 0.2460 0.6267 0.047 Uiso 1 1 calc GR . A 1
H17C H 0.6370 0.1404 0.6887 0.047 Uiso 1 1 calc GR . A 1
C19 C 1.2176(13) 0.0625(11) 0.2351(11) 0.030(3) Uani 1 1 d . . A 1
C4 C 0.9234(14) -0.1728(12) 0.1035(12) 0.035(3) Uani 1 1 d . . A 1
H4 H 0.9190 -0.2309 0.1479 0.042 Uiso 1 1 calc R . A 1
C10 C 0.7878(14) -0.2280(10) 0.3230(12) 0.033(3) Uani 1 1 d . . A 1
H10A H 0.8120 -0.2695 0.2661 0.049 Uiso 1 1 calc GR . A 1
H10B H 0.7103 -0.2600 0.3450 0.049 Uiso 1 1 calc GR . A 1
H10C H 0.8649 -0.2252 0.3836 0.049 Uiso 1 1 calc GR . A 1
C20 C 1.2890(14) 0.1493(11) 0.2107(11) 0.034(3) Uani 1 1 d . . A 1
H20 H 1.3578 0.1381 0.1721 0.040 Uiso 1 1 calc R . A 1
C15 C 0.6662(12) 0.1391(9) 0.5326(10) 0.023(2) Uani 1 1 d . . A 1
H15 H 0.7599 0.1681 0.5537 0.028 Uiso 1 1 calc R . A 1
C8 C 0.8982(12) 0.0150(14) 0.0684(9) 0.034(3) Uani 1 1 d . . A 1
H8 H 0.8755 0.0826 0.0884 0.040 Uiso 1 1 calc R . A 1
C22 C 1.1625(16) 0.2676(11) 0.2948(12) 0.037(3) Uani 1 1 d . . A 1
H22 H 1.1453 0.3364 0.3149 0.044 Uiso 1 1 calc R . A 1
C21 C 1.2658(15) 0.2512(13) 0.2395(12) 0.037(3) Uani 1 1 d . . A 1
C14 C 0.5461(13) -0.0408(11) 0.4802(11) 0.033(3) Uani 1 1 d . . A 1
H14A H 0.5334 -0.1019 0.5237 0.040 Uiso 1 1 calc R . A 1
H14B H 0.4665 0.0055 0.4732 0.040 Uiso 1 1 calc R . A 1
C26 C 1.2574(14) -0.0428(11) 0.1946(12) 0.036(3) Uani 1 1 d . . A 1
H26A H 1.1755 -0.0829 0.1655 0.053 Uiso 1 1 calc GR . A 1
H26B H 1.3136 -0.0813 0.2535 0.053 Uiso 1 1 calc GR . A 1
H26C H 1.3084 -0.0313 0.1391 0.053 Uiso 1 1 calc GR . A 1
C11 C 0.6236(14) -0.1205(13) 0.1839(12) 0.041(3) Uani 1 1 d . . A 1
H11A H 0.5879 -0.0504 0.1664 0.061 Uiso 1 1 calc GR . A 1
H11B H 0.5530 -0.1643 0.2026 0.061 Uiso 1 1 calc GR . A 1
H11C H 0.6524 -0.1503 0.1223 0.061 Uiso 1 1 calc GR . A 1
C7 C 0.9387(14) -0.0024(18) -0.0306(9) 0.044(3) Uani 1 1 d . . A 1
H7 H 0.9443 0.0548 -0.0759 0.052 Uiso 1 1 calc R . A 1
C18 C 1.1132(12) 0.0774(9) 0.2966(10) 0.021(2) Uani 1 1 d . . A 1
C5 C 0.9599(17) -0.1873(14) 0.0052(13) 0.048(4) Uani 1 1 d . . A 1
H5 H 0.9783 -0.2553 -0.0168 0.057 Uiso 1 1 calc R . A 1
C16 C 0.6007(16) 0.1875(12) 0.4238(12) 0.038(3) Uani 1 1 d . . A 1
H16A H 0.6360 0.1529 0.3677 0.057 Uiso 1 1 calc GR . A 1
H16B H 0.6222 0.2618 0.4244 0.057 Uiso 1 1 calc GR . A 1
H16C H 0.5023 0.1784 0.4104 0.057 Uiso 1 1 calc GR . A 1
C25 C 1.3542(19) 0.3444(14) 0.2128(15) 0.052(4) Uani 1 1 d . . A 1
H25A H 1.4220 0.3633 0.2764 0.078 Uiso 1 1 calc GR . A 1
H25B H 1.2958 0.4043 0.1891 0.078 Uiso 1 1 calc GR . A 1
H25C H 1.3999 0.3234 0.1564 0.078 Uiso 1 1 calc GR . A 1
C6 C 0.9694(17) -0.1014(14) -0.0610(12) 0.046(3) Uani 1 1 d . . A 1
H6 H 0.9969 -0.1114 -0.1262 0.055 Uiso 1 1 calc R . A 1
C27 C 0.292(3) -0.050(3) 0.846(2) 0.116(7) Uani 1 1 d . . B 1
H27A H 0.1995 -0.0265 0.8478 0.139 Uiso 1 1 calc R . B 1
H27B H 0.2990 -0.0533 0.7703 0.139 Uiso 1 1 calc R . B 1
Pd1A Pd 0.645(2) -0.001(3) 0.6338(15) 0.038(4) Uiso 0.05 1 d D P C 2
Pd1B Pd 1.331(2) 0.002(3) 0.3898(16) 0.044(5) Uiso 0.05 1 d D P D 3
Cl2A Cl 0.622(9) 0.052(7) 0.808(4) 0.047(13) Uiso 0.05 1 d D P C 2
Cl2B Cl 1.371(6) -0.032(5) 0.218(3) 0.028(9) Uiso 0.05 1 d D P D 3
Cl1B Cl 1.095(4) -0.023(5) 0.338(5) 0.028(9) Uiso 0.05 1 d D P D 3
Cl1A Cl 0.886(3) -0.023(6) 0.684(6) 0.047(13) Uiso 0.05 1 d D P C 2

loop_
_atom_site_aniso_label
_atom_site_aniso_U_11
_atom_site_aniso_U_22
_atom_site_aniso_U_33
_atom_site_aniso_U_23
_atom_site_aniso_U_13
_atom_site_aniso_U_12
Pd1 0.0090(4) 0.0162(4) 0.0210(4) 0.0020(4) 0.0041(3) 0.0005(4)
Cl1 0.0109(11) 0.0321(17) 0.0191(12) -0.0010(15) 0.0009(9) 0.0028(15)
Cl2 0.0178(15) 0.0213(13) 0.0195(14) 0.0000(11) 0.0057(12) -0.0024(11)
P1 0.0128(14) 0.0206(16) 0.0301(16) 0.0040(11) 0.0070(12) 0.0026(10)
Cl4 0.078(5) 0.210(9) 0.126(6) 0.061(6) 0.045(5) 0.045(5)
O1 0.016(4) 0.038(5) 0.039(5) -0.011(4) 0.009(3) -0.006(3)
Cl3 0.189(10) 0.200(11) 0.103(6) 0.035(6) 0.005(6) 0.013(8)
C24 0.047(7) 0.021(6) 0.035(7) 0.009(5) 0.023(6) 0.011(5)
N1 0.020(4) 0.030(6) 0.018(4) -0.006(4) 0.003(3) -0.004(4)
C1 0.019(5) 0.035(6) 0.027(5) -0.005(4) 0.002(4) 0.000(4)
C2 0.024(6) 0.019(5) 0.030(7) 0.006(4) 0.006(5) 0.003(4)
C23 0.035(6) 0.024(5) 0.031(7) -0.001(4) 0.015(6) 0.001(4)
C13 0.012(4) 0.021(5) 0.027(4) -0.003(4) 0.011(3) -0.002(4)
C9 0.022(5) 0.034(6) 0.028(5) -0.007(4) 0.006(4) -0.001(4)
C3 0.026(6) 0.038(6) 0.028(5) -0.005(4) 0.003(4) -0.005(4)
C12 0.018(5) 0.033(6) 0.029(5) 0.000(4) 0.009(4) 0.003(4)
C17 0.023(6) 0.032(7) 0.042(7) -0.007(5) 0.012(5) 0.003(5)
C19 0.020(6) 0.037(6) 0.034(6) -0.001(4) 0.012(5) 0.003(4)
C4 0.031(7) 0.040(6) 0.033(6) -0.008(4) 0.001(5) -0.005(5)
C10 0.029(7) 0.029(6) 0.045(7) -0.001(5) 0.017(6) 0.002(5)
C20 0.024(6) 0.041(5) 0.039(7) -0.003(5) 0.015(6) -0.005(4)
C15 0.015(5) 0.025(5) 0.030(6) -0.006(4) 0.004(4) 0.002(4)
C8 0.028(6) 0.049(7) 0.022(4) 0.003(5) 0.000(4) -0.003(5)
C22 0.045(7) 0.030(6) 0.040(7) 0.004(5) 0.020(6) -0.004(5)
C21 0.039(7) 0.039(5) 0.037(7) -0.002(5) 0.017(6) -0.005(5)
C14 0.023(5) 0.039(6) 0.040(6) -0.013(5) 0.013(5) -0.011(5)
C26 0.024(7) 0.038(6) 0.047(8) 0.001(5) 0.015(6) 0.004(5)
C11 0.019(6) 0.062(9) 0.039(7) -0.008(6) 0.002(5) -0.008(6)
C7 0.047(7) 0.061(7) 0.023(5) -0.001(6) 0.007(5) -0.012(7)
C18 0.024(5) 0.017(4) 0.025(5) 0.003(4) 0.008(4) 0.006(4)
C5 0.049(9) 0.057(8) 0.038(6) -0.016(5) 0.011(6) -0.009(6)
C16 0.040(8) 0.039(7) 0.037(6) 0.002(5) 0.013(6) 0.019(6)
C25 0.058(10) 0.049(8) 0.054(10) 0.002(7) 0.025(8) -0.016(7)
C6 0.041(8) 0.066(7) 0.030(6) -0.014(5) 0.004(6) -0.010(6)
C27 0.076(14) 0.193(15) 0.069(13) 0.046(11) -0.004(11) 0.025(11)

loop_
_atom_type_symbol
_atom_type_description
_atom_type_scat_dispersion_real
_atom_type_scat_dispersion_imag
_atom_type_scat_source
C C 0.0033 0.0016 'International Tables Vol C Tables 4.2.6.8 and 6.1.1.4'
H H 0.0000 0.0000 'International Tables Vol C Tables 4.2.6.8 and 6.1.1.4'
Cl Cl 0.1484 0.1585 'International Tables Vol C Tables 4.2.6.8 and 6.1.1.4'
N N 0.0061 0.0033 'International Tables Vol C Tables 4.2.6.8 and 6.1.1.4'
O O 0.0106 0.0060 'International Tables Vol C Tables 4.2.6.8 and 6.1.1.4'
P P 0.1023 0.0942 'International Tables Vol C Tables 4.2.6.8 and 6.1.1.4'
Pd Pd -0.9988 1.0072 'International Tables Vol C Tables 4.2.6.8 and 6.1.1.4'

loop_
_geom_angle_atom_site_label_1
_geom_angle_atom_site_label_2
_geom_angle_atom_site_label_3
_geom_angle
Cl1 Pd1 Cl2 90.02(10)
P1 Pd1 Cl1 84.02(11)
P1 Pd1 Cl2 173.59(11)
N1 Pd1 Cl1 176.6(3)
N1 Pd1 Cl2 92.7(2)
N1 Pd1 P1 93.3(2)
C1 P1 Pd1 112.3(4)
C1 P1 C18 104.6(6)
C2 P1 Pd1 107.9(4)
C2 P1 C1 108.5(6)
C2 P1 C18 111.0(6)
C18 P1 Pd1 112.5(4)
C12 O1 C14 106.6(9)
C13 N1 Pd1 121.8(7)
C12 N1 Pd1 128.6(8)
C12 N1 C13 108.9(9)
C9 C1 P1 116.6(9)
C3 C1 P1 111.3(9)
C3 C1 C9 115.6(10)
C22 C23 C24 118.4(12)
C22 C23 C18 118.8(12)
C18 C23 C24 122.8(11)
N1 C13 C15 110.8(10)
N1 C13 C14 103.5(9)
C14 C13 C15 114.9(10)
C1 C9 C11 108.4(11)
C12 C9 C1 109.8(10)
C12 C9 C10 103.2(10)
C12 C9 C11 108.9(10)
C10 C9 C1 117.2(11)
C10 C9 C11 109.0(12)
C4 C3 C1 124.6(13)
C4 C3 C8 119.8(13)
C8 C3 C1 115.4(12)
O1 C12 C9 113.1(11)
N1 C12 O1 115.2(10)
N1 C12 C9 131.5(11)
C20 C19 C26 116.1(10)
C20 C19 C18 118.9(12)
C18 C19 C26 125.0(11)
C3 C4 C5 120.6(15)
C21 C20 C19 124.3(12)
C17 C15 C13 109.5(10)
C16 C15 C13 113.5(10)
C16 C15 C17 112.2(10)
C7 C8 C3 118.0(16)
C21 C22 C23 122.6(14)
C20 C21 C22 117.6(14)
C20 C21 C25 121.3(13)
C22 C21 C25 121.1(14)
O1 C14 C13 103.1(9)
C6 C7 C8 121.2(17)
C23 C18 P1 118.6(9)
C19 C18 P1 123.8(9)
C19 C18 C23 117.5(11)
C4 C5 C6 120.4(15)
C7 C6 C5 119.9(14)
Cl4 C27 Cl3 112.1(14)
Cl1A Pd1A Cl2A 94(3)
Cl1B Pd1B Cl2B 94(2)

loop_
_geom_bond_atom_site_label_1
_geom_bond_atom_site_label_2
_geom_bond_distance
Pd1 Cl1 2.303(3)
Pd1 Cl2 2.392(3)
Pd1 P1 2.229(3)
Pd1 N1 2.080(9)
P1 C1 1.815(12)
P1 C2 1.799(12)
P1 C18 1.821(12)
Cl4 C27 1.74(3)
O1 C12 1.351(15)
O1 C14 1.453(15)
Cl3 C27 1.79(3)
C24 C23 1.508(18)
N1 C13 1.444(13)
N1 C12 1.287(16)
C1 C9 1.556(17)
C1 C3 1.524(17)
C23 C22 1.405(19)
C23 C18 1.438(17)
C13 C15 1.532(16)
C13 C14 1.529(16)
C9 C12 1.538(16)
C9 C10 1.538(18)
C9 C11 1.557(19)
C3 C4 1.375(19)
C3 C8 1.41(2)
C17 C15 1.524(17)
C19 C20 1.374(19)
C19 C26 1.505(19)
C19 C18 1.432(17)
C4 C5 1.38(2)
C20 C21 1.37(2)
C15 C16 1.517(18)
C8 C7 1.411(17)
C22 C21 1.37(2)
C21 C25 1.54(2)
C7 C6 1.36(3)
C5 C6 1.38(2)
Pd1A Cl2A 2.36(3)
Pd1A Cl1A 2.36(3)
Pd1B Cl2B 2.33(3)
Pd1B Cl1B 2.31(3)

loop_
_geom_torsion_atom_site_label_1
_geom_torsion_atom_site_label_2
_geom_torsion_atom_site_label_3
_geom_torsion_atom_site_label_4
_geom_torsion
C2_a P1_a C1_a C3_a -59.3(11)
C18 P1 C1 C3 59.2(11)
Pd1 P1 C1 C3 -178.4(8)
C2 P1 C1 C9 76.4(10)
C18 P1 C1 C9 -165.2(9)
Pd1 P1 C1 C9 -42.8(11)
C12 N1 C13 C14 10.5(14)
Pd1 N1 C13 C14 -160.7(9)
C12 N1 C13 C15 -113.2(12)
Pd1 N1 C13 C15 75.6(11)
C3 C1 C9 C12 -164.4(11)
P1 C1 C9 C12 61.9(13)
C3 C1 C9 C10 78.3(15)
P1 C1 C9 C10 -55.4(14)
C3 C1 C9 C11 -45.5(15)
P1 C1 C9 C11 -179.2(9)
C9 C1 C3 C4 -53.7(18)
P1 C1 C3 C4 82.4(15)
C9 C1 C3 C8 131.2(12)
P1 C1 C3 C8 -92.8(12)
C13 N1 C12 O1 -1.0(16)
Pd1 N1 C12 O1 169.5(8)
C13 N1 C12 C9 -177.5(13)
Pd1 N1 C12 C9 -7(2)
C14 O1 C12 N1 -9.7(15)
C14 O1 C12 C9 167.5(11)
C10 C9 C12 N1 87.1(17)
C1 C9 C12 N1 -38.7(19)
C11 C9 C12 N1 -157.3(14)
C10 C9 C12 O1 -89.6(13)
C1 C9 C12 O1 144.7(11)
C11 C9 C12 O1 26.1(15)
C8 C3 C4 C5 1(2)
C1 C3 C4 C5 -174.2(13)
C18 C19 C20 C21 -1(2)
C26 C19 C20 C21 179.1(14)
N1 C13 C15 C16 64.5(13)
C14 C13 C15 C16 -52.4(14)
N1 C13 C15 C17 -169.3(9)
C14 C13 C15 C17 73.8(13)
C4 C3 C8 C7 -1.9(18)
C1 C3 C8 C7 173.4(11)
C18 C23 C22 C21 3(2)
C24 C23 C22 C21 -175.4(14)
C19 C20 C21 C22 -1(2)
C19 C20 C21 C25 177.7(15)
C23 C22 C21 C20 0(2)
C23 C22 C21 C25 -178.7(15)
C12 O1 C14 C13 15.1(13)
N1 C13 C14 O1 -15.3(13)
C15 C13 C14 O1 105.6(11)
C3 C8 C7 C6 1.2(19)
C20 C19 C18 C23 4.7(19)
C26 C19 C18 C23 -175.8(13)
C20 C19 C18 P1 -172.8(11)
C26 C19 C18 P1 6.8(19)
C22 C23 C18 C19 -5.6(19)
C24 C23 C18 C19 173.1(13)
C22 C23 C18 P1 172.0(11)
C24 C23 C18 P1 -9.3(18)
C2 P1 C18 C19 20.7(13)
C1 P1 C18 C19 -96.1(12)
Pd1 P1 C18 C19 141.7(10)
C2 P1 C18 C23 -156.7(11)
C1 P1 C18 C23 86.5(11)
Pd1 P1 C18 C23 -35.7(11)
C3 C4 C5 C6 1(2)
C8 C7 C6 C5 1(2)
C4 C5 C6 C7 -2(2)
